data_4518676
loop_
_publ_author_name
'Dong, Kuiyong'
'Zheng, Haifeng'
'Su, Yongliang'
'Humeidi, Ahmad'
'Arman, Hadi'
'Xu, Xinfang'
'Doyle, Michael P.'

_publ_section_title
;
 Catalyst-Directed Divergent Catalytic Approaches to Expand Structural and
 Functional Scaffold Diversity via Metallo-Enolcarbene Intermediates
;
_journal_issue 8
_journal_name_full 'ACS Catalysis'
_journal_page_first 4712
_journal_page_last 4721
_journal_paper_doi 10.1021/acscatal.1c01051
_journal_volume 11
_journal_year 2021
_chemical_absolute_configuration ad
_chemical_formula_moiety 'C22 H28 F3 N O4 Si'
_chemical_formula_sum 'C22 H28 F3 N O4 Si'
_chemical_formula_weight 455.54
_space_group_crystal_system orthorhombic
_space_group_IT_number 19
_space_group_name_Hall 'P 2ac 2ab'
_space_group_name_H-M_alt 'P 21 21 21'
_atom_sites_solution_hydrogens geom
_atom_sites_solution_primary dual
_audit_creation_date 2019-12-16
_audit_creation_method
;
Olex2 1.3-ac4
(compiled 2019.10.09 svn.r3662 for Rigaku Oxford Diffraction, GUI svn.r5959)
;
_cell_angle_alpha 90
_cell_angle_beta 90
_cell_angle_gamma 90
_cell_formula_units_Z 4
_cell_length_a 8.38863(8)
_cell_length_b 11.45356(10)
_cell_length_c 24.7725(2)
_cell_measurement_reflns_used 10840
_cell_measurement_temperature 100.00(10)
_cell_measurement_theta_max 75.3960
_cell_measurement_theta_min 3.5630
_cell_volume 2380.13(4)
_computing_cell_refinement 'CrysAlisPro 1.171.40.63a (Rigaku OD, 2019)'
_computing_data_collection 'CrysAlisPro 1.171.40.63a (Rigaku OD, 2019)'
_computing_data_reduction 'CrysAlisPro 1.171.40.63a (Rigaku OD, 2019)'
_computing_molecular_graphics 'Olex2 1.3-ac4 (Dolomanov et al., 2009)'
_computing_publication_material 'Olex2 1.3-ac4 (Dolomanov et al., 2009)'
_computing_structure_refinement 'ShelXL 2018/3 (Sheldrick, 2015)'
_computing_structure_solution 'ShelXT n/a (Sheldrick, 2015)'
_diffrn_ambient_environment N~2~
_diffrn_ambient_temperature 100.00(10)
_diffrn_detector 'Hybrid Pixel Array Detector'
_diffrn_detector_area_resol_mean 10.0000
_diffrn_detector_type HyPix
_diffrn_measured_fraction_theta_full 1.000
_diffrn_measured_fraction_theta_max 0.967
_diffrn_measurement_details
;
List of Runs (angles in degrees, time in seconds):

  # Type    Start    End  Width  t~exp~   \w     \q     \k     \f   Frames
--------------------------------------------------------------------------
  1  \w   -123.00 -33.00   0.50    0.06    --  -46.87 -28.00 -52.00  180
  2  \w    -80.00 -15.00   0.50    0.24    --  -88.50  94.00 -92.00  130
  3  \w   -163.00 -73.00   0.50    0.24    --  -88.50 -28.00 -52.00  180
  4  \w     38.00 117.00   0.50    0.24    --  106.69-132.00  86.00  158
  5  \w   -120.00 -83.00   0.50    0.06    --  -46.87 -57.00  60.00   74
  6  \w   -120.00 -87.00   0.50    0.06    --  -46.87-125.00  90.00   66
  7  \w     34.00  96.00   0.50    0.06    --   46.87-125.00   0.00  124
  8  \w    -51.00 -16.00   0.50    0.24    --  -88.50  45.00  90.00   70
  9  \w     34.00  71.00   0.50    0.24    --  106.69 -61.00  60.00   74
 10  \w     34.00  71.00   0.50    0.24    --  106.69 -61.00  90.00   74
 11  \w     34.00  71.00   0.50    0.24    --  106.69 -61.00 -30.00   74
 12  \w     34.00 101.00   0.50    0.24    --  106.69 -77.00 150.00  134
 13  \w     34.00  71.00   0.50    0.24    --  106.69 -61.00-150.00   74
 14  \w   -121.00 -32.00   0.50    0.06    --  -46.87 -37.00 120.00  178
 15  \w   -120.00 -83.00   0.50    0.06    --  -46.87 -57.00  90.00   74
 16  \w   -120.00 -83.00   0.50    0.06    --  -46.87 -57.00-120.00   74
 17  \w   -164.00 -95.00   0.50    0.24    --  -88.50 -15.00 150.00  138
;
_diffrn_measurement_device 'four-circle diffractometer'
_diffrn_measurement_device_type 'XtaLAB Synergy, Dualflex, HyPix'
_diffrn_measurement_method '\w scans'
_diffrn_orient_matrix_type 'CrysAlisPro convention (1999,Acta A55,543-557)'
_diffrn_orient_matrix_UB_11 -0.1451807000
_diffrn_orient_matrix_UB_12 -0.0434426000
_diffrn_orient_matrix_UB_13 -0.0324393000
_diffrn_orient_matrix_UB_21 -0.0901016000
_diffrn_orient_matrix_UB_22 -0.0239162000
_diffrn_orient_matrix_UB_23 0.0530507000
_diffrn_orient_matrix_UB_31 -0.0674628000
_diffrn_orient_matrix_UB_32 0.1249770000
_diffrn_orient_matrix_UB_33 -0.0011151000
_diffrn_radiation_monochromator mirror
_diffrn_radiation_probe x-ray
_diffrn_radiation_type 'Cu K\a'
_diffrn_radiation_wavelength 1.54184
_diffrn_reflns_av_R_equivalents 0.0386
_diffrn_reflns_av_unetI/netI 0.0325
_diffrn_reflns_Laue_measured_fraction_full 1.000
_diffrn_reflns_Laue_measured_fraction_max 0.967
_diffrn_reflns_limit_h_max 9
_diffrn_reflns_limit_h_min -10
_diffrn_reflns_limit_k_max 14
_diffrn_reflns_limit_k_min -10
_diffrn_reflns_limit_l_max 29
_diffrn_reflns_limit_l_min -29
_diffrn_reflns_number 15570
_diffrn_reflns_point_group_measured_fraction_full 0.977
_diffrn_reflns_point_group_measured_fraction_max 0.921
_diffrn_reflns_theta_full 67.684
_diffrn_reflns_theta_max 75.687
_diffrn_reflns_theta_min 3.568
_diffrn_source 'micro-focus sealed X-ray tube'
_diffrn_source_type 'PhotonJet (Cu) X-ray Source'
_exptl_absorpt_coefficient_mu 1.319
_exptl_absorpt_correction_T_max 1.000
_exptl_absorpt_correction_T_min 0.557
_exptl_absorpt_correction_type gaussian
_exptl_absorpt_process_details
;
CrysAlisPro 1.171.40.63a (Rigaku Oxford Diffraction, 2019)
Numerical absorption correction based on gaussian integration over
			a multifaceted crystal model
Empirical absorption correction using spherical harmonics,
 implemented in SCALE3 ABSPACK scaling algorithm.
;
_exptl_crystal_colour 'clear colourless'
_exptl_crystal_colour_lustre clear
_exptl_crystal_colour_primary colourless
_exptl_crystal_density_diffrn 1.271
_exptl_crystal_description block
_exptl_crystal_F_000 960
_exptl_crystal_size_max 0.148
_exptl_crystal_size_mid 0.119
_exptl_crystal_size_min 0.047
_refine_diff_density_max 0.355
_refine_diff_density_min -0.296
_refine_diff_density_rms 0.038
_refine_ls_abs_structure_details
;
 Flack x determined using 1704 quotients [(I+)-(I-)]/[(I+)+(I-)]
 (Parsons, Flack and Wagner, Acta Cryst. B69 (2013) 249-259).
;
_refine_ls_abs_structure_Flack -0.007(15)
_refine_ls_extinction_coef 0.00052(16)
_refine_ls_extinction_expression Fc^*^=kFc[1+0.001xFc^2^\l^3^/sin(2\q)]^-1/4^
_refine_ls_extinction_method 'SHELXL-2018/3 (Sheldrick 2018)'
_refine_ls_goodness_of_fit_ref 0.972
_refine_ls_hydrogen_treatment constr
_refine_ls_matrix_type full
_refine_ls_number_parameters 286
_refine_ls_number_reflns 4571
_refine_ls_number_restraints 0
_refine_ls_restrained_S_all 0.972
_refine_ls_R_factor_all 0.0329
_refine_ls_R_factor_gt 0.0311
_refine_ls_shift/su_max 0.000
_refine_ls_shift/su_mean 0.000
_refine_ls_structure_factor_coef Fsqd
_refine_ls_weighting_details 'w=1/[\s^2^(Fo^2^)+(0.0441P)^2^+0.6227P] where P=(Fo^2^+2Fc^2^)/3'
_refine_ls_weighting_scheme calc
_refine_ls_wR_factor_gt 0.0780
_refine_ls_wR_factor_ref 0.0797
_reflns_Friedel_coverage 0.668
_reflns_Friedel_fraction_full 0.946
_reflns_Friedel_fraction_max 0.859
_reflns_number_gt 4366
_reflns_number_total 4571
_reflns_threshold_expression 'I > 2\s(I)'
_cod_data_source_file cs1c01051_si_002.cif
_cod_data_source_block hpd056
_cod_database_code 4518676
_shelx_shelxl_version_number 2018/3
_chemical_oxdiff_formula N1O2F3C25H20
_chemical_oxdiff_usercomment KD_sample
_shelx_space_group_comment
;
The symmetry employed for this shelxl refinement is uniquely defined
by the following loop, which should always be used as a source of
symmetry information in preference to the above space-group names.
They are only intended as comments.
;
_shelx_estimated_absorpt_t_max 0.941
_shelx_estimated_absorpt_t_min 0.829
_reflns_odcompleteness_completeness 99.96
_reflns_odcompleteness_iscentric 1
_reflns_odcompleteness_theta 66.97
_olex2_refinement_description
;
1. Fixed Uiso
 At 1.2 times of:
  All C(H) groups, All C(H,H) groups
 At 1.5 times of:
  All C(H,H,H) groups
2.a Secondary CH2 refined with riding coordinates:
 C4(H4A,H4B), C2(H2A,H2B), C7(H7A,H7B)
2.b Aromatic/amide H refined with riding coordinates:
 C20(H20), C21(H21), C22(H22), C18(H18), C19(H19)
2.c X=CH2 refined with riding coordinates:
 C10(H10A,H10B)
2.d Idealised Me refined as rotating group:
 C15(H15A,H15B,H15C), C11(H11A,H11B,H11C), C12(H12A,H12B,H12C), C16(H16A,H16B,
 H16C), C14(H14A,H14B,H14C)
;
_olex2_exptl_crystal_mounting_method 'nylon loop'
_olex2_submission_special_instructions 'No special instructions were received'
_oxdiff_exptl_absorpt_empirical_details
;
Empirical correction (ABSPACK) includes:
- Absorption correction using spherical harmonics
- Frame scaling
;
_oxdiff_exptl_absorpt_empirical_full_max 1.235
_oxdiff_exptl_absorpt_empirical_full_min 0.871

loop_
_space_group_symop_operation_xyz
'x, y, z'
'-x+1/2, -y, z+1/2'
'x+1/2, -y+1/2, -z'
'-x, y+1/2, -z+1/2'

loop_
_atom_site_label
_atom_site_type_symbol
_atom_site_fract_x
_atom_site_fract_y
_atom_site_fract_z
_atom_site_U_iso_or_equiv
_atom_site_adp_type
_atom_site_occupancy
_atom_site_site_symmetry_order
_atom_site_calc_flag
_atom_site_refinement_flags_posn
_atom_site_refinement_flags_adp
_atom_site_refinement_flags_occupancy
_atom_site_disorder_assembly
_atom_site_disorder_group
Si1 Si -0.36832(7) -0.90744(5) -0.19411(2) 0.01961(14) Uani 1 1 d . . . . .
O1 O -0.69994(18) -0.86539(13) -0.06825(6) 0.0197(3) Uani 1 1 d . . . . .
O3 O -0.3646(2) -0.56186(13) -0.12372(6) 0.0237(3) Uani 1 1 d . . . . .
C20 C -0.6565(3) -1.2999(2) -0.06386(11) 0.0321(6) Uani 1 1 d . . . . .
H20 H -0.662254 -1.381058 -0.071446 0.039 Uiso 1 1 calc R U . . .
O2 O -0.4550(2) -0.54190(13) -0.03892(6) 0.0247(4) Uani 1 1 d . . . . .
C21 C -0.7467(3) -1.2218(2) -0.09395(10) 0.0307(5) Uani 1 1 d . . . . .
H21 H -0.814036 -1.249525 -0.121983 0.037 Uiso 1 1 calc R U . . .
N1 N -0.5640(2) -0.88916(16) 0.00993(7) 0.0212(4) Uani 1 1 d . . . . .
C5 C -0.5844(3) -0.67677(18) -0.09837(9) 0.0187(4) Uani 1 1 d . . . . .
C22 C -0.7384(3) -1.1034(2) -0.08306(9) 0.0237(5) Uani 1 1 d . . . . .
H22 H -0.800033 -1.050053 -0.103681 0.028 Uiso 1 1 calc R U . . .
F3 F -0.0779(2) -0.55847(18) -0.17561(8) 0.0602(5) Uani 1 1 d . . . . .
C4 C -0.7517(3) -0.65418(19) -0.07565(9) 0.0219(4) Uani 1 1 d . . . . .
H4A H -0.767327 -0.583311 -0.053388 0.026 Uiso 1 1 calc R U . . .
H4B H -0.843989 -0.675577 -0.098514 0.026 Uiso 1 1 calc R U . . .
C18 C -0.5498(3) -1.1414(2) -0.01181(9) 0.0257(5) Uani 1 1 d . . . . .
H18 H -0.482600 -1.113896 0.016307 0.031 Uiso 1 1 calc R U . . .
O4 O -0.43366(19) -0.80688(14) -0.15041(6) 0.0241(4) Uani 1 1 d . . . . .
F2 F -0.2284(3) -0.41999(19) -0.20208(7) 0.0634(6) Uani 1 1 d . . . . .
C17 C -0.6400(3) -1.06233(18) -0.04203(8) 0.0196(4) Uani 1 1 d . . . . .
C8 C -0.1486(4) -0.4592(2) -0.16017(10) 0.0352(6) Uani 1 1 d . . . . .
C1 C -0.6566(3) -0.74982(18) -0.05239(8) 0.0189(4) Uani 1 1 d . . . . .
C10 C -0.6650(3) -0.72513(19) -0.19264(9) 0.0239(5) Uani 1 1 d . . . . .
H10A H -0.646967 -0.766884 -0.225210 0.029 Uiso 1 1 calc R U . . .
H10B H -0.754208 -0.674502 -0.189589 0.029 Uiso 1 1 calc R U . . .
C19 C -0.5582(3) -1.2600(2) -0.02280(10) 0.0317(5) Uani 1 1 d . . . . .
H19 H -0.496746 -1.313745 -0.002274 0.038 Uiso 1 1 calc R U . . .
C6 C -0.4634(3) -0.58861(19) -0.08263(8) 0.0195(4) Uani 1 1 d . . . . .
C2 C -0.5910(3) -0.7624(2) 0.00466(9) 0.0237(5) Uani 1 1 d . . . . .
H2A H -0.490247 -0.718445 0.008967 0.028 Uiso 1 1 calc R U . . .
H2B H -0.668975 -0.734499 0.031747 0.028 Uiso 1 1 calc R U . . .
C9 C -0.5658(3) -0.73750(18) -0.15154(8) 0.0194(4) Uani 1 1 d . . . . .
F1 F -0.0330(2) -0.38138(18) -0.15014(7) 0.0554(5) Uani 1 1 d . . . . .
C15 C -0.2229(3) -1.0067(2) -0.10246(9) 0.0296(5) Uani 1 1 d . . . . .
H15A H -0.293855 -1.074438 -0.104963 0.044 Uiso 1 1 calc R U . . .
H15B H -0.276018 -0.944339 -0.082188 0.044 Uiso 1 1 calc R U . . .
H15C H -0.124491 -1.029153 -0.083849 0.044 Uiso 1 1 calc R U . . .
C11 C -0.3199(3) -0.8387(3) -0.26034(10) 0.0351(6) Uani 1 1 d . . . . .
H11A H -0.264024 -0.764710 -0.254229 0.053 Uiso 1 1 calc R U . . .
H11B H -0.418728 -0.823871 -0.280321 0.053 Uiso 1 1 calc R U . . .
H11C H -0.251638 -0.891266 -0.281284 0.053 Uiso 1 1 calc R U . . .
C12 C -0.5207(3) -1.0238(2) -0.20267(10) 0.0292(5) Uani 1 1 d . . . . .
H12A H -0.626781 -0.988285 -0.204814 0.044 Uiso 1 1 calc R U . . .
H12B H -0.516512 -1.077109 -0.171761 0.044 Uiso 1 1 calc R U . . .
H12C H -0.499063 -1.067298 -0.235931 0.044 Uiso 1 1 calc R U . . .
C16 C -0.1105(3) -1.0642(2) -0.19208(10) 0.0326(5) Uani 1 1 d . . . . .
H16A H -0.086353 -1.037508 -0.228755 0.049 Uiso 1 1 calc R U . . .
H16B H -0.186985 -1.128837 -0.193697 0.049 Uiso 1 1 calc R U . . .
H16C H -0.012297 -1.090860 -0.174570 0.049 Uiso 1 1 calc R U . . .
C13 C -0.1827(3) -0.9630(2) -0.15945(9) 0.0225(5) Uani 1 1 d . . . . .
C14 C -0.0612(3) -0.8626(2) -0.15532(11) 0.0327(6) Uani 1 1 d . . . . .
H14A H 0.032823 -0.889381 -0.135388 0.049 Uiso 1 1 calc R U . . .
H14B H -0.109765 -0.796576 -0.136297 0.049 Uiso 1 1 calc R U . . .
H14C H -0.029452 -0.838104 -0.191660 0.049 Uiso 1 1 calc R U . . .
C3 C -0.6293(3) -0.93707(18) -0.03072(8) 0.0183(4) Uani 1 1 d . . . . .
C7 C -0.2474(3) -0.4751(2) -0.11059(9) 0.0257(5) Uani 1 1 d . . . . .
H7A H -0.180296 -0.501655 -0.080084 0.031 Uiso 1 1 calc R U . . .
H7B H -0.299536 -0.400808 -0.100397 0.031 Uiso 1 1 calc R U . . .

loop_
_atom_site_aniso_label
_atom_site_aniso_U_11
_atom_site_aniso_U_22
_atom_site_aniso_U_33
_atom_site_aniso_U_23
_atom_site_aniso_U_13
_atom_site_aniso_U_12
Si1 0.0209(3) 0.0193(3) 0.0187(3) -0.0014(2) -0.0003(2) 0.0012(2)
O1 0.0235(7) 0.0129(7) 0.0225(7) 0.0029(6) -0.0057(6) -0.0038(6)
O3 0.0236(7) 0.0240(8) 0.0236(7) -0.0016(6) 0.0020(7) -0.0093(7)
C20 0.0359(14) 0.0150(10) 0.0454(15) -0.0008(10) 0.0045(12) -0.0022(10)
O2 0.0282(8) 0.0196(8) 0.0263(8) -0.0054(6) 0.0030(7) -0.0023(7)
C21 0.0314(13) 0.0232(12) 0.0374(13) -0.0051(10) -0.0038(11) -0.0036(11)
N1 0.0226(9) 0.0200(9) 0.0210(9) 0.0011(7) -0.0004(7) -0.0029(8)
C5 0.0173(10) 0.0154(9) 0.0234(10) 0.0015(8) 0.0002(8) -0.0009(8)
C22 0.0242(11) 0.0205(11) 0.0266(11) 0.0011(9) -0.0026(9) -0.0013(10)
F3 0.0534(11) 0.0609(12) 0.0661(12) -0.0104(9) 0.0304(10) -0.0095(10)
C4 0.0178(10) 0.0193(11) 0.0287(11) 0.0009(9) 0.0021(9) 0.0018(9)
C18 0.0290(12) 0.0234(11) 0.0246(11) 0.0023(9) -0.0010(10) 0.0018(10)
O4 0.0218(8) 0.0234(8) 0.0269(8) -0.0054(6) -0.0039(7) 0.0047(7)
F2 0.0754(13) 0.0801(14) 0.0347(9) 0.0311(9) -0.0206(9) -0.0358(12)
C17 0.0196(10) 0.0193(10) 0.0198(9) 0.0019(8) 0.0024(9) -0.0033(9)
C8 0.0352(14) 0.0397(14) 0.0308(13) 0.0074(11) -0.0049(11) -0.0184(13)
C1 0.0196(10) 0.0129(9) 0.0241(10) -0.0016(8) 0.0013(8) -0.0026(8)
C10 0.0244(11) 0.0217(11) 0.0256(11) 0.0030(9) -0.0015(9) 0.0010(9)
C19 0.0358(13) 0.0226(12) 0.0366(13) 0.0059(10) 0.0009(11) 0.0059(11)
C6 0.0186(10) 0.0145(9) 0.0254(10) 0.0016(9) 0.0000(8) 0.0021(9)
C2 0.0266(11) 0.0206(11) 0.0239(11) -0.0013(9) -0.0007(9) -0.0038(9)
C9 0.0196(10) 0.0153(10) 0.0235(10) 0.0010(8) 0.0024(8) -0.0007(9)
F1 0.0513(11) 0.0718(13) 0.0430(9) 0.0044(8) 0.0026(8) -0.0441(10)
C15 0.0325(13) 0.0322(13) 0.0240(11) 0.0015(10) -0.0025(10) 0.0048(11)
C11 0.0348(14) 0.0427(15) 0.0279(12) 0.0087(11) 0.0050(11) 0.0055(12)
C12 0.0287(12) 0.0264(12) 0.0325(13) -0.0057(10) -0.0027(10) -0.0016(10)
C16 0.0319(13) 0.0347(13) 0.0312(12) -0.0066(10) -0.0019(11) 0.0107(11)
C13 0.0237(11) 0.0215(11) 0.0222(11) -0.0019(8) 0.0002(9) 0.0028(9)
C14 0.0231(11) 0.0333(13) 0.0417(14) 0.0001(11) -0.0063(11) -0.0003(11)
C3 0.0173(9) 0.0202(10) 0.0174(9) 0.0040(8) 0.0013(8) -0.0009(8)
C7 0.0269(12) 0.0243(11) 0.0259(11) 0.0011(9) -0.0026(10) -0.0115(10)

loop_
_atom_type_symbol
_atom_type_description
_atom_type_scat_dispersion_real
_atom_type_scat_dispersion_imag
_atom_type_scat_source
C C 0.0181 0.0091 'International Tables Vol C Tables 4.2.6.8 and 6.1.1.4'
H H 0.0000 0.0000 'International Tables Vol C Tables 4.2.6.8 and 6.1.1.4'
F F 0.0727 0.0534 'International Tables Vol C Tables 4.2.6.8 and 6.1.1.4'
N N 0.0311 0.0180 'International Tables Vol C Tables 4.2.6.8 and 6.1.1.4'
O O 0.0492 0.0322 'International Tables Vol C Tables 4.2.6.8 and 6.1.1.4'
Si Si 0.2541 0.3302 'International Tables Vol C Tables 4.2.6.8 and 6.1.1.4'

loop_
_exptl_crystal_face_index_h
_exptl_crystal_face_index_k
_exptl_crystal_face_index_l
_exptl_crystal_face_perp_dist
-3 6 4 0.0594
-3 -4 11 0.0563
3 -6 -4 0.0594
3 3 -11 0.0712
-4 -2 -11 0.0243
3 -6 3 0.0658
3 3 11 0.0151

loop_
_geom_angle_atom_site_label_1
_geom_angle_atom_site_label_2
_geom_angle_atom_site_label_3
_geom_angle
_geom_angle_site_symmetry_1
_geom_angle_site_symmetry_3
_geom_angle_publ_flag
O4 Si1 C11 110.48(11) . . ?
O4 Si1 C12 110.00(10) . . ?
O4 Si1 C13 101.99(9) . . ?
C11 Si1 C13 111.28(11) . . ?
C12 Si1 C11 110.63(13) . . ?
C12 Si1 C13 112.17(11) . . ?
C3 O1 C1 104.93(16) . . ?
C6 O3 C7 114.05(16) . . ?
C21 C20 H20 119.8 . . ?
C19 C20 H20 119.8 . . ?
C19 C20 C21 120.4(2) . . ?
C20 C21 H21 120.0 . . ?
C22 C21 C20 119.9(2) . . ?
C22 C21 H21 120.0 . . ?
C3 N1 C2 106.76(18) . . ?
C4 C5 C1 57.29(14) . . ?
C6 C5 C4 114.50(18) . . ?
C6 C5 C1 116.42(18) . . ?
C6 C5 C9 118.41(19) . . ?
C9 C5 C4 119.76(19) . . ?
C9 C5 C1 116.09(17) . . ?
C21 C22 H22 119.9 . . ?
C21 C22 C17 120.3(2) . . ?
C17 C22 H22 119.9 . . ?
C5 C4 H4A 117.6 . . ?
C5 C4 H4B 117.6 . . ?
H4A C4 H4B 114.7 . . ?
C1 C4 C5 61.47(14) . . ?
C1 C4 H4A 117.6 . . ?
C1 C4 H4B 117.6 . . ?
C17 C18 H18 119.9 . . ?
C19 C18 H18 119.9 . . ?
C19 C18 C17 120.2(2) . . ?
C9 O4 Si1 130.85(14) . . ?
C22 C17 C18 119.5(2) . . ?
C22 C17 C3 120.5(2) . . ?
C18 C17 C3 119.9(2) . . ?
F3 C8 F1 107.3(2) . . ?
F3 C8 C7 112.2(2) . . ?
F2 C8 F3 106.9(2) . . ?
F2 C8 F1 106.7(2) . . ?
F2 C8 C7 114.2(2) . . ?
F1 C8 C7 109.3(2) . . ?
O1 C1 C5 113.63(17) . . ?
O1 C1 C4 116.33(18) . . ?
O1 C1 C2 105.03(17) . . ?
C4 C1 C5 61.24(14) . . ?
C4 C1 C2 128.99(19) . . ?
C2 C1 C5 126.65(18) . . ?
H10A C10 H10B 120.0 . . ?
C9 C10 H10A 120.0 . . ?
C9 C10 H10B 120.0 . . ?
C20 C19 C18 119.7(2) . . ?
C20 C19 H19 120.1 . . ?
C18 C19 H19 120.1 . . ?
O3 C6 C5 112.14(18) . . ?
O2 C6 O3 122.7(2) . . ?
O2 C6 C5 125.2(2) . . ?
N1 C2 C1 103.36(18) . . ?
N1 C2 H2A 111.1 . . ?
N1 C2 H2B 111.1 . . ?
C1 C2 H2A 111.1 . . ?
C1 C2 H2B 111.1 . . ?
H2A C2 H2B 109.1 . . ?
O4 C9 C5 109.72(18) . . ?
C10 C9 C5 124.2(2) . . ?
C10 C9 O4 126.1(2) . . ?
H15A C15 H15B 109.5 . . ?
H15A C15 H15C 109.5 . . ?
H15B C15 H15C 109.5 . . ?
C13 C15 H15A 109.5 . . ?
C13 C15 H15B 109.5 . . ?
C13 C15 H15C 109.5 . . ?
Si1 C11 H11A 109.5 . . ?
Si1 C11 H11B 109.5 . . ?
Si1 C11 H11C 109.5 . . ?
H11A C11 H11B 109.5 . . ?
H11A C11 H11C 109.5 . . ?
H11B C11 H11C 109.5 . . ?
Si1 C12 H12A 109.5 . . ?
Si1 C12 H12B 109.5 . . ?
Si1 C12 H12C 109.5 . . ?
H12A C12 H12B 109.5 . . ?
H12A C12 H12C 109.5 . . ?
H12B C12 H12C 109.5 . . ?
H16A C16 H16B 109.5 . . ?
H16A C16 H16C 109.5 . . ?
H16B C16 H16C 109.5 . . ?
C13 C16 H16A 109.5 . . ?
C13 C16 H16B 109.5 . . ?
C13 C16 H16C 109.5 . . ?
C15 C13 Si1 110.31(16) . . ?
C15 C13 C16 108.9(2) . . ?
C15 C13 C14 109.1(2) . . ?
C16 C13 Si1 109.85(16) . . ?
C16 C13 C14 109.7(2) . . ?
C14 C13 Si1 108.94(16) . . ?
C13 C14 H14A 109.5 . . ?
C13 C14 H14B 109.5 . . ?
C13 C14 H14C 109.5 . . ?
H14A C14 H14B 109.5 . . ?
H14A C14 H14C 109.5 . . ?
H14B C14 H14C 109.5 . . ?
O1 C3 C17 115.42(18) . . ?
N1 C3 O1 117.64(18) . . ?
N1 C3 C17 126.94(19) . . ?
O3 C7 C8 106.16(18) . . ?
O3 C7 H7A 110.5 . . ?
O3 C7 H7B 110.5 . . ?
C8 C7 H7A 110.5 . . ?
C8 C7 H7B 110.5 . . ?
H7A C7 H7B 108.7 . . ?

loop_
_geom_bond_atom_site_label_1
_geom_bond_atom_site_label_2
_geom_bond_distance
_geom_bond_site_symmetry_2
_geom_bond_publ_flag
Si1 O4 1.6729(16) . ?
Si1 C11 1.865(3) . ?
Si1 C12 1.858(2) . ?
Si1 C13 1.888(2) . ?
O1 C1 1.428(3) . ?
O1 C3 1.375(2) . ?
O3 C6 1.348(3) . ?
O3 C7 1.435(3) . ?
C20 H20 0.9500 . ?
C20 C21 1.388(4) . ?
C20 C19 1.387(4) . ?
O2 C6 1.210(3) . ?
C21 H21 0.9500 . ?
C21 C22 1.384(3) . ?
N1 C2 1.475(3) . ?
N1 C3 1.271(3) . ?
C5 C4 1.534(3) . ?
C5 C1 1.538(3) . ?
C5 C6 1.484(3) . ?
C5 C9 1.498(3) . ?
C22 H22 0.9500 . ?
C22 C17 1.391(3) . ?
F3 C8 1.338(4) . ?
C4 H4A 0.9900 . ?
C4 H4B 0.9900 . ?
C4 C1 1.473(3) . ?
C18 H18 0.9500 . ?
C18 C17 1.398(3) . ?
C18 C19 1.387(3) . ?
O4 C9 1.364(3) . ?
F2 C8 1.314(3) . ?
C17 C3 1.465(3) . ?
C8 F1 1.341(3) . ?
C8 C7 1.493(3) . ?
C1 C2 1.523(3) . ?
C10 H10A 0.9500 . ?
C10 H10B 0.9500 . ?
C10 C9 1.323(3) . ?
C19 H19 0.9500 . ?
C2 H2A 0.9900 . ?
C2 H2B 0.9900 . ?
C15 H15A 0.9800 . ?
C15 H15B 0.9800 . ?
C15 H15C 0.9800 . ?
C15 C13 1.535(3) . ?
C11 H11A 0.9800 . ?
C11 H11B 0.9800 . ?
C11 H11C 0.9800 . ?
C12 H12A 0.9800 . ?
C12 H12B 0.9800 . ?
C12 H12C 0.9800 . ?
C16 H16A 0.9800 . ?
C16 H16B 0.9800 . ?
C16 H16C 0.9800 . ?
C16 C13 1.538(3) . ?
C13 C14 1.539(3) . ?
C14 H14A 0.9800 . ?
C14 H14B 0.9800 . ?
C14 H14C 0.9800 . ?
C7 H7A 0.9900 . ?
C7 H7B 0.9900 . ?

loop_
_geom_torsion_atom_site_label_1
_geom_torsion_atom_site_label_2
_geom_torsion_atom_site_label_3
_geom_torsion_atom_site_label_4
_geom_torsion
_geom_torsion_site_symmetry_1
_geom_torsion_site_symmetry_2
_geom_torsion_site_symmetry_3
_geom_torsion_site_symmetry_4
_geom_torsion_publ_flag
Si1 O4 C9 C5 170.50(15) . . . . ?
Si1 O4 C9 C10 -8.9(3) . . . . ?
O1 C1 C2 N1 14.8(2) . . . . ?
C20 C21 C22 C17 0.0(4) . . . . ?
C21 C20 C19 C18 -0.1(4) . . . . ?
C21 C22 C17 C18 -0.1(3) . . . . ?
C21 C22 C17 C3 179.3(2) . . . . ?
C5 C4 C1 O1 -103.8(2) . . . . ?
C5 C4 C1 C2 115.6(2) . . . . ?
C5 C1 C2 N1 -121.0(2) . . . . ?
C22 C17 C3 O1 -10.3(3) . . . . ?
C22 C17 C3 N1 168.8(2) . . . . ?
F3 C8 C7 O3 -59.3(3) . . . . ?
C4 C5 C1 O1 108.2(2) . . . . ?
C4 C5 C1 C2 -119.1(2) . . . . ?
C4 C5 C6 O3 -139.92(18) . . . . ?
C4 C5 C6 O2 37.7(3) . . . . ?
C4 C5 C9 O4 -144.65(19) . . . . ?
C4 C5 C9 C10 34.8(3) . . . . ?
C4 C1 C2 N1 158.7(2) . . . . ?
C18 C17 C3 O1 169.08(19) . . . . ?
C18 C17 C3 N1 -11.8(4) . . . . ?
O4 Si1 C13 C15 55.89(18) . . . . ?
O4 Si1 C13 C16 175.93(16) . . . . ?
O4 Si1 C13 C14 -63.88(17) . . . . ?
F2 C8 C7 O3 62.5(3) . . . . ?
C17 C18 C19 C20 -0.1(4) . . . . ?
C1 O1 C3 N1 8.0(2) . . . . ?
C1 O1 C3 C17 -172.79(18) . . . . ?
C1 C5 C6 O3 155.97(18) . . . . ?
C1 C5 C6 O2 -26.4(3) . . . . ?
C1 C5 C9 O4 -79.0(2) . . . . ?
C1 C5 C9 C10 100.4(2) . . . . ?
C19 C20 C21 C22 0.1(4) . . . . ?
C19 C18 C17 C22 0.1(4) . . . . ?
C19 C18 C17 C3 -179.2(2) . . . . ?
C6 O3 C7 C8 178.9(2) . . . . ?
C6 C5 C4 C1 -106.8(2) . . . . ?
C6 C5 C1 O1 -148.43(18) . . . . ?
C6 C5 C1 C4 103.4(2) . . . . ?
C6 C5 C1 C2 -15.7(3) . . . . ?
C6 C5 C9 O4 66.9(2) . . . . ?
C6 C5 C9 C10 -113.7(3) . . . . ?
C2 N1 C3 O1 2.0(3) . . . . ?
C2 N1 C3 C17 -177.1(2) . . . . ?
C9 C5 C4 C1 103.6(2) . . . . ?
C9 C5 C1 O1 -1.8(3) . . . . ?
C9 C5 C1 C4 -110.0(2) . . . . ?
C9 C5 C1 C2 130.9(2) . . . . ?
C9 C5 C6 O3 10.2(3) . . . . ?
C9 C5 C6 O2 -172.2(2) . . . . ?
F1 C8 C7 O3 -178.2(2) . . . . ?
C11 Si1 O4 C9 63.5(2) . . . . ?
C11 Si1 C13 C15 173.70(17) . . . . ?
C11 Si1 C13 C16 -66.3(2) . . . . ?
C11 Si1 C13 C14 53.9(2) . . . . ?
C12 Si1 O4 C9 -58.9(2) . . . . ?
C12 Si1 C13 C15 -61.77(19) . . . . ?
C12 Si1 C13 C16 58.3(2) . . . . ?
C12 Si1 C13 C14 178.47(16) . . . . ?
C13 Si1 O4 C9 -178.10(19) . . . . ?
C3 O1 C1 C5 128.66(18) . . . . ?
C3 O1 C1 C4 -163.02(18) . . . . ?
C3 O1 C1 C2 -13.7(2) . . . . ?
C3 N1 C2 C1 -10.4(2) . . . . ?
C7 O3 C6 O2 1.2(3) . . . . ?
C7 O3 C6 C5 178.86(18) . . . . ?

loop_
_exptl_oxdiff_crystal_face_indexfrac_h
_exptl_oxdiff_crystal_face_indexfrac_k
_exptl_oxdiff_crystal_face_indexfrac_l
_exptl_oxdiff_crystal_face_x
_exptl_oxdiff_crystal_face_y
_exptl_oxdiff_crystal_face_z
-3.3307 5.5138 4.4680 0.0991 0.4053 0.9088
-2.9110 -3.6697 11.0271 0.2243 0.9350 -0.2745
3.3307 -5.5138 -4.4680 -0.0991 -0.4053 -0.9088
2.9989 3.4803 -11.1084 -0.2262 -0.9428 0.2450
-3.5373 -2.0821 -11.3525 0.9723 -0.2337 -0.0089
2.8680 -6.1389 3.3010 -0.2568 0.0635 -0.9644
3.2581 2.9220 11.2140 -0.9637 0.2315 0.1329
